data_1550685
loop_
_publ_author_name
'Ma, Ji'
'Zhang, Ke'
'Schellhammer, Karl Sebastian'
'Fu, Yubin'
'Komber, Hartmut'
'Xu, Chi'
'Popov, Alexey A.'
'Hennersdorf, Felix'
'Weigand, Jan J.'
'Zhou, Shengqiang'
'Pisula, Wojciech'
'Ortmann, Frank'
'Berger, Reinhard Franz Josef'
'Liu, Junzhi'
'Feng, Xinliang'

_publ_section_title
;
 Wavy-shaped Polycyclic Hydrocarbons with Controlled Aromaticity
;
_journal_name_full 'Chemical Science'
_journal_paper_doi 10.1039/C8SC05416A
_journal_year 2019
_chemical_formula_moiety 'C108 H86'
_chemical_formula_sum 'C108 H86'
_chemical_formula_weight 1383.76
_chemical_name_systematic M4-008
_chemical_properties_physical Moisture-sensitive,Oxygen-sensitive,Light-sensitive
_space_group_crystal_system monoclinic
_space_group_IT_number 14
_space_group_name_Hall '-P 2yn'
_space_group_name_H-M_alt 'P 1 21/n 1'
_symmetry_space_group_name_Hall '-P 2yn'
_symmetry_space_group_name_H-M 'P 1 21/n 1'
_atom_sites_solution_hydrogens geom
_audit_creation_date 2017-04-20
_audit_creation_method
;
Olex2 1.2
(compiled 2015.09.30 svn.r3233 for OlexSys, GUI svn.r5103)
;
_audit_update_record
;
2018-03-13 deposited with the CCDC.    2019-02-28 downloaded from the CCDC.
;
_cell_angle_alpha 90
_cell_angle_beta 107.134(4)
_cell_angle_gamma 90
_cell_formula_units_Z 2
_cell_length_a 14.1458(6)
_cell_length_b 13.4627(4)
_cell_length_c 22.3724(6)
_cell_measurement_reflns_used 6121
_cell_measurement_temperature 100.00(10)
_cell_measurement_theta_max 74.7990
_cell_measurement_theta_min 3.8740
_cell_volume 4071.5(3)
_computing_cell_refinement 'CrysAlisPro 1.171.38.43 (Rigaku OD, 2015)'
_computing_data_collection 'CrysAlisPro 1.171.38.43 (Rigaku OD, 2015)'
_computing_data_reduction 'CrysAlisPro 1.171.38.43 (Rigaku OD, 2015)'
_computing_molecular_graphics 'Olex2 (Dolomanov et al., 2009)'
_computing_publication_material 'Olex2 (Dolomanov et al., 2009)'
_computing_structure_refinement 'ShelXL (Sheldrick, 2015)'
_computing_structure_solution 'ShelXT (Sheldrick, 2015)'
_diffrn_ambient_environment N~2~
_diffrn_ambient_temperature 100.00(10)
_diffrn_detector 'CCD plate'
_diffrn_detector_area_resol_mean 5.2850
_diffrn_detector_type AtlasS2
_diffrn_measured_fraction_theta_full 0.999
_diffrn_measured_fraction_theta_max 0.984
_diffrn_measurement_details
;
List of Runs (angles in degrees, time in seconds):

  # Type    Start    End  Width  t~exp~   \w     \q     \k     \f   Frames
#--------------------------------------------------------------------------
  1  \w    -73.00 -35.00   0.50   12.50    --  -24.50-178.00 -90.00   76
  2  \w    -51.00  -6.00   0.50   12.50    --  -24.50  57.00 150.00   90
  3  \w    -47.00  47.00   0.50   12.50    --  -24.50  38.00  60.00  188
  4  \w      1.00  43.00   0.50   12.50    --  -24.50  57.00 150.00   84
  5  \w      2.00  46.00   0.50   12.50    --   24.50  38.00 -30.00   88
  6  \w      8.00  55.00   0.50   12.50    --   24.50 -99.00-150.00   94
  7  \w     57.00  82.00   0.50   12.50    --   24.50 178.00 -90.00   50
  8  \w     51.00  97.00   0.50   12.50    --   24.50  38.00 -30.00   92
  9  \w     23.00  48.00   0.50   12.50    --   24.50 -99.00-120.00   50
 10  \w     72.00 119.00   0.50   50.00    --  111.00-125.00 -30.00   94
 11  \w    110.00 177.00   0.50   50.00    --  111.00 125.00  30.00  134
 12  \w     89.00 178.00   0.50   50.00    --  111.00  30.00  90.00  178
 13  \w     41.00  69.00   0.50   50.00    --  111.00-125.00 -30.00   56
 14  \w    114.00 139.00   0.50   50.00    --  111.00 -61.00-150.00   50
 15  \w     37.00 133.00   0.50   50.00    --  111.00 -77.00 -60.00  192
 16  \w     53.00  80.00   0.50   50.00    --  111.00 -61.00-150.00   54
 17  \w    129.00 154.00   0.50   50.00    --  111.00  30.00  60.00   50
 18  \w     93.00 175.00   0.50   50.00    --  111.00  45.00 150.00  164
 19  \w     88.00 125.00   0.50   50.00    --  111.00  30.00  60.00   74
 20  \w     83.00 175.00   0.50   50.00    --  111.00  61.00-120.00  184
 21  \w    102.00 129.00   0.50   50.00    --  111.00  34.00 141.00   54
 22  \w    114.00 145.50   0.50   50.00    --  111.00  45.00-180.00   63
;
_diffrn_measurement_device 'four-circle diffractometer'
_diffrn_measurement_device_type 'SuperNova, Dual, Cu at zero, AtlasS2'
_diffrn_measurement_method '\w scans'
_diffrn_orient_matrix_type 'CrysAlisPro convention (1999,Acta A55,543-557)'
_diffrn_orient_matrix_UB_11 0.0566986000
_diffrn_orient_matrix_UB_12 -0.0236294000
_diffrn_orient_matrix_UB_13 0.0685886000
_diffrn_orient_matrix_UB_21 0.0849218000
_diffrn_orient_matrix_UB_22 -0.0452043000
_diffrn_orient_matrix_UB_23 -0.0211581000
_diffrn_orient_matrix_UB_31 0.0505979000
_diffrn_orient_matrix_UB_32 0.1024246000
_diffrn_orient_matrix_UB_33 0.0065180000
_diffrn_radiation_monochromator mirror
_diffrn_radiation_probe x-ray
_diffrn_radiation_type CuK\a
_diffrn_radiation_wavelength 1.54184
_diffrn_reflns_av_R_equivalents 0.0281
_diffrn_reflns_av_unetI/netI 0.0363
_diffrn_reflns_Laue_measured_fraction_full 0.999
_diffrn_reflns_Laue_measured_fraction_max 0.984
_diffrn_reflns_limit_h_max 17
_diffrn_reflns_limit_h_min -17
_diffrn_reflns_limit_k_max 16
_diffrn_reflns_limit_k_min -15
_diffrn_reflns_limit_l_max 28
_diffrn_reflns_limit_l_min -22
_diffrn_reflns_number 23305
_diffrn_reflns_point_group_measured_fraction_full 0.999
_diffrn_reflns_point_group_measured_fraction_max 0.984
_diffrn_reflns_theta_full 67.684
_diffrn_reflns_theta_max 76.567
_diffrn_reflns_theta_min 3.314
_diffrn_source 'micro-focus sealed X-ray tube'
_diffrn_source_type 'SuperNova (Cu) X-ray Source'
_exptl_absorpt_coefficient_mu 0.480
_exptl_absorpt_correction_T_max 0.987
_exptl_absorpt_correction_T_min 0.937
_exptl_absorpt_correction_type gaussian
_exptl_absorpt_process_details
;
CrysAlisPro 1.171.38.43 (Rigaku Oxford Diffraction, 2015)
Numerical absorption correction based on gaussian integration over
            a multifaceted crystal model
Empirical absorption correction using spherical harmonics,
 implemented in SCALE3 ABSPACK scaling algorithm.
;
_exptl_crystal_colour blue
_exptl_crystal_colour_primary blue
_exptl_crystal_density_diffrn 1.129
_exptl_crystal_description block
_exptl_crystal_F_000 1468
_exptl_crystal_recrystallization_method 'Re-crystallisation from solvent: n-hexane/ ether acetate'
_exptl_crystal_size_max 0.175
_exptl_crystal_size_mid 0.151
_exptl_crystal_size_min 0.026
_refine_diff_density_max 0.304
_refine_diff_density_min -0.270
_refine_diff_density_rms 0.044
_refine_ls_extinction_method none
_refine_ls_goodness_of_fit_ref 1.039
_refine_ls_hydrogen_treatment constr
_refine_ls_matrix_type full
_refine_ls_number_parameters 496
_refine_ls_number_reflns 8423
_refine_ls_number_restraints 0
_refine_ls_restrained_S_all 1.039
_refine_ls_R_factor_all 0.0839
_refine_ls_R_factor_gt 0.0618
_refine_ls_shift/su_max 0.001
_refine_ls_shift/su_mean 0.000
_refine_ls_structure_factor_coef Fsqd
_refine_ls_weighting_details 'w=1/[\s^2^(Fo^2^)+(0.1070P)^2^+0.4956P] where P=(Fo^2^+2Fc^2^)/3'
_refine_ls_weighting_scheme calc
_refine_ls_wR_factor_gt 0.1698
_refine_ls_wR_factor_ref 0.1881
_reflns_Friedel_coverage 0.000
_reflns_number_gt 6041
_reflns_number_total 8423
_reflns_threshold_expression 'I > 2\s(I)'
_cod_data_source_file c8sc05416a2.cif
_cod_data_source_block feng048_sq
_cod_original_cell_volume 4071.5(2)
_cod_database_code 1550685
_chemical_oxdiff_formula 'C226 H194 '
_shelx_space_group_comment
;
The symmetry employed for this shelxl refinement is uniquely defined
by the following loop, which should always be used as a source of
symmetry information in preference to the above space-group names.
They are only intended as comments.
;
_reflns_odcompleteness_completeness 99.57
_reflns_odcompleteness_iscentric 1
_reflns_odcompleteness_theta 74.33
_olex2_refinement_description
;
1. Fixed Uiso
 At 1.2 times of:
  All C(H) groups
 At 1.5 times of:
  All C(H,H,H) groups
2.a Aromatic/amide H refined with riding coordinates:
 C7(H7), C8(H8), C9(H9), C10(H10), C15(H15), C18(H18), C19(H19), C21(H21),
 C25(H25), C30(H30), C31(H31), C32(H32), C39(H39), C41(H41), C48(H48), C50(H50)
2.b Idealised Me refined as rotating group:
 C34(H34A,H34B,H34C), C35(H35A,H35B,H35C), C36(H36A,H36B,H36C), C43(H43A,H43B,
 H43C), C44(H44A,H44B,H44C), C45(H45A,H45B,H45C), C52(H52A,H52B,H52C), C53(H53A,
 H53B,H53C), C54(H54A,H54B,H54C)
;
_shelx_shelxl_version_number 2014/7
_olex2_submission_special_instructions 'No special instructions were received'
_oxdiff_exptl_absorpt_empirical_details
;
Empirical correction (ABSPACK) includes:
- Absorption correction using spherical harmonics
- Frame scaling
;
_oxdiff_exptl_absorpt_empirical_full_max 3.717
_oxdiff_exptl_absorpt_empirical_full_min 0.642

loop_
_space_group_symop_operation_xyz
'x, y, z'
'-x+1/2, y+1/2, -z+1/2'
'-x, -y, -z'
'x-1/2, -y-1/2, z-1/2'

loop_
_atom_site_label
_atom_site_type_symbol
_atom_site_fract_x
_atom_site_fract_y
_atom_site_fract_z
_atom_site_U_iso_or_equiv
_atom_site_adp_type
_atom_site_occupancy
_atom_site_site_symmetry_order
_atom_site_calc_flag
_atom_site_refinement_flags_posn
C1 C 1.06582(15) 0.42418(14) 0.91472(8) 0.0404(4) Uani 1 1 d .
C2 C 0.96161(15) 0.41581(13) 0.89197(8) 0.0394(4) Uani 1 1 d .
C3 C 0.90023(15) 0.45014(13) 0.92940(8) 0.0378(4) Uani 1 1 d .
C4 C 0.94727(15) 0.49029(13) 0.99060(8) 0.0377(4) Uani 1 1 d .
C5 C 0.89006(15) 0.51501(14) 1.03000(8) 0.0395(4) Uani 1 1 d .
C6 C 0.79020(15) 0.47774(14) 1.01522(8) 0.0399(4) Uani 1 1 d .
C7 C 0.73868(16) 0.46647(16) 1.06066(9) 0.0452(5) Uani 1 1 d .
H7 H 0.7700 0.4844 1.1019 0.054 Uiso 1 1 calc R
C8 C 0.64442(17) 0.42995(17) 1.04528(9) 0.0499(5) Uani 1 1 d .
H8 H 0.6119 0.4254 1.0757 0.060 Uiso 1 1 calc R
C9 C 0.59651(17) 0.39939(18) 0.98406(10) 0.0511(5) Uani 1 1 d .
H9 H 0.5317 0.3763 0.9735 0.061 Uiso 1 1 calc R
C10 C 0.64553(16) 0.40373(15) 0.93984(9) 0.0442(4) Uani 1 1 d .
H10 H 0.6143 0.3801 0.8998 0.053 Uiso 1 1 calc R
C11 C 0.74224(15) 0.44297(14) 0.95300(8) 0.0394(4) Uani 1 1 d .
C12 C 0.79661(15) 0.44022(13) 0.90812(8) 0.0383(4) Uani 1 1 d .
C13 C 0.75194(15) 0.42157(13) 0.84223(8) 0.0393(4) Uani 1 1 d .
C14 C 0.65776(16) 0.44359(14) 0.80089(8) 0.0408(4) Uani 1 1 d .
C15 C 0.57698(16) 0.50149(14) 0.80588(9) 0.0427(4) Uani 1 1 d .
H15 H 0.5770 0.5292 0.8440 0.051 Uiso 1 1 calc R
C16 C 0.49872(17) 0.51586(15) 0.75331(9) 0.0446(5) Uani 1 1 d .
C17 C 0.40624(17) 0.57035(16) 0.74344(9) 0.0480(5) Uani 1 1 d .
C18 C 0.36927(19) 0.62728(18) 0.78279(10) 0.0555(6) Uani 1 1 d .
H18 H 0.4060 0.6366 0.8243 0.067 Uiso 1 1 calc R
C19 C 0.2766(2) 0.67030(19) 0.75950(12) 0.0600(6) Uani 1 1 d .
H19 H 0.2524 0.7087 0.7863 0.072 Uiso 1 1 calc R
C20 C 0.21741(19) 0.65860(19) 0.69722(12) 0.0578(6) Uani 1 1 d .
C21 C 0.25615(19) 0.60128(18) 0.65751(11) 0.0550(5) Uani 1 1 d .
H21 H 0.2191 0.5921 0.6160 0.066 Uiso 1 1 calc R
C22 C 0.35006(17) 0.55765(16) 0.67962(10) 0.0492(5) Uani 1 1 d .
C23 C 0.40715(17) 0.49687(15) 0.64891(9) 0.0488(5) Uani 1 1 d .
C24 C 0.49700(17) 0.47296(15) 0.69370(9) 0.0455(5) Uani 1 1 d .
C25 C 0.57889(17) 0.41881(14) 0.68764(9) 0.0458(5) Uani 1 1 d .
H25 H 0.5794 0.3927 0.6493 0.055 Uiso 1 1 calc R
C26 C 0.65782(16) 0.40575(14) 0.73997(8) 0.0420(4) Uani 1 1 d .
C27 C 0.75454(16) 0.36401(14) 0.74501(9) 0.0421(4) Uani 1 1 d .
C28 C 0.81245(15) 0.37736(14) 0.80648(8) 0.0401(4) Uani 1 1 d .
C29 C 0.91802(16) 0.36531(14) 0.83425(8) 0.0412(4) Uani 1 1 d .
C30 C 0.97803(17) 0.31254(16) 0.80626(9) 0.0473(5) Uani 1 1 d .
H30 H 0.9498 0.2771 0.7697 0.057 Uiso 1 1 calc R
C31 C 1.07950(17) 0.31244(16) 0.83254(9) 0.0490(5) Uani 1 1 d .
H31 H 1.1188 0.2742 0.8147 0.059 Uiso 1 1 calc R
C32 C 1.12309(17) 0.36881(16) 0.88518(9) 0.0460(5) Uani 1 1 d .
H32 H 1.1917 0.3700 0.9013 0.055 Uiso 1 1 calc R
C33 C 0.1173(2) 0.7119(2) 0.67485(14) 0.0682(7) Uani 1 1 d .
C34 C 0.0555(2) 0.6745(3) 0.61032(14) 0.0877(10) Uani 1 1 d .
H34A H 0.0896 0.6888 0.5800 0.132 Uiso 1 1 calc GR
H34B H -0.0076 0.7073 0.5985 0.132 Uiso 1 1 calc GR
H34C H 0.0459 0.6041 0.6121 0.132 Uiso 1 1 calc GR
C35 C 0.0567(2) 0.6926(4) 0.71884(16) 0.0964(12) Uani 1 1 d .
H35A H 0.0492 0.6222 0.7229 0.145 Uiso 1 1 calc GR
H35B H -0.0073 0.7226 0.7025 0.145 Uiso 1 1 calc GR
H35C H 0.0896 0.7205 0.7591 0.145 Uiso 1 1 calc GR
C36 C 0.1355(2) 0.8229(3) 0.6715(3) 0.1249(19) Uani 1 1 d .
H36A H 0.1740 0.8463 0.7118 0.187 Uiso 1 1 calc GR
H36B H 0.0732 0.8573 0.6590 0.187 Uiso 1 1 calc GR
H36C H 0.1706 0.8352 0.6415 0.187 Uiso 1 1 calc GR
C37 C 0.37865(19) 0.46269(17) 0.58288(10) 0.0533(6) Uani 1 1 d .
C38 C 0.3741(2) 0.52876(18) 0.53386(10) 0.0631(7) Uani 1 1 d .
C39 C 0.3514(3) 0.4925(2) 0.47284(11) 0.0779(9) Uani 1 1 d .
H39 H 0.3476 0.5369 0.4404 0.093 Uiso 1 1 calc R
C40 C 0.3344(3) 0.3925(2) 0.45889(12) 0.0754(9) Uani 1 1 d .
C41 C 0.3414(3) 0.3279(2) 0.50766(13) 0.0819(10) Uani 1 1 d .
H41 H 0.3308 0.2605 0.4992 0.098 Uiso 1 1 calc R
C42 C 0.3640(3) 0.3606(2) 0.56937(12) 0.0736(8) Uani 1 1 d .
C43 C 0.3931(3) 0.6378(2) 0.54531(12) 0.0842(10) Uani 1 1 d .
H43A H 0.3381 0.6677 0.5554 0.126 Uiso 1 1 calc GR
H43B H 0.4011 0.6684 0.5084 0.126 Uiso 1 1 calc GR
H43C H 0.4521 0.6471 0.5795 0.126 Uiso 1 1 calc GR
C44 C 0.3125(3) 0.3530(3) 0.39275(14) 0.1010(13) Uani 1 1 d .
H44A H 0.3212 0.4052 0.3656 0.151 Uiso 1 1 calc GR
H44B H 0.2455 0.3295 0.3787 0.151 Uiso 1 1 calc GR
H44C H 0.3568 0.2994 0.3920 0.151 Uiso 1 1 calc GR
C45 C 0.3710(3) 0.2848(2) 0.62043(15) 0.1031(14) Uani 1 1 d .
H45A H 0.4393 0.2698 0.6408 0.155 Uiso 1 1 calc GR
H45B H 0.3370 0.2253 0.6025 0.155 Uiso 1 1 calc GR
H45C H 0.3412 0.3113 0.6504 0.155 Uiso 1 1 calc GR
C46 C 0.78093(16) 0.32365(14) 0.69047(8) 0.0427(4) Uani 1 1 d .
C47 C 0.84179(19) 0.37724(16) 0.66332(10) 0.0514(5) Uani 1 1 d .
C48 C 0.8652(2) 0.33716(19) 0.61181(11) 0.0600(6) Uani 1 1 d .
H48 H 0.9063 0.3728 0.5939 0.072 Uiso 1 1 calc R
C49 C 0.82901(19) 0.24613(18) 0.58674(10) 0.0532(5) Uani 1 1 d .
C50 C 0.76673(17) 0.19539(15) 0.61305(9) 0.0482(5) Uani 1 1 d .
H50 H 0.7401 0.1352 0.5956 0.058 Uiso 1 1 calc R
C51 C 0.74229(16) 0.23148(14) 0.66520(9) 0.0439(4) Uani 1 1 d .
C52 C 0.8845(2) 0.47675(19) 0.68857(12) 0.0684(7) Uani 1 1 d .
H52A H 0.8378 0.5121 0.7042 0.103 Uiso 1 1 calc GR
H52B H 0.8983 0.5146 0.6557 0.103 Uiso 1 1 calc GR
H52C H 0.9447 0.4669 0.7218 0.103 Uiso 1 1 calc GR
C53 C 0.8583(2) 0.2039(2) 0.53212(12) 0.0703(7) Uani 1 1 d .
H53A H 0.8704 0.1339 0.5383 0.105 Uiso 1 1 calc GR
H53B H 0.9172 0.2363 0.5292 0.105 Uiso 1 1 calc GR
H53C H 0.8057 0.2146 0.4942 0.105 Uiso 1 1 calc GR
C54 C 0.6796(2) 0.16998(17) 0.69454(12) 0.0597(6) Uani 1 1 d .
H54A H 0.7206 0.1406 0.7324 0.090 Uiso 1 1 calc GR
H54B H 0.6475 0.1185 0.6661 0.090 Uiso 1 1 calc GR
H54C H 0.6306 0.2114 0.7039 0.090 Uiso 1 1 calc GR

loop_
_atom_site_aniso_label
_atom_site_aniso_U_11
_atom_site_aniso_U_22
_atom_site_aniso_U_33
_atom_site_aniso_U_23
_atom_site_aniso_U_13
_atom_site_aniso_U_12
C1 0.0551(11) 0.0388(9) 0.0242(8) 0.0000(7) 0.0072(7) -0.0019(8)
C2 0.0555(11) 0.0336(8) 0.0257(8) -0.0004(7) 0.0066(8) 0.0000(8)
C3 0.0542(11) 0.0328(8) 0.0233(8) 0.0004(7) 0.0068(7) -0.0026(8)
C4 0.0526(11) 0.0324(8) 0.0244(8) 0.0005(7) 0.0053(7) -0.0019(7)
C5 0.0566(11) 0.0342(8) 0.0248(8) 0.0015(7) 0.0074(8) 0.0002(8)
C6 0.0543(11) 0.0372(9) 0.0256(8) 0.0023(7) 0.0077(8) -0.0006(8)
C7 0.0595(12) 0.0487(10) 0.0253(8) 0.0015(8) 0.0090(8) -0.0026(9)
C8 0.0615(13) 0.0583(12) 0.0313(9) 0.0044(9) 0.0158(9) -0.0065(10)
C9 0.0553(12) 0.0582(12) 0.0370(10) 0.0029(9) 0.0092(9) -0.0096(10)
C10 0.0563(12) 0.0453(10) 0.0277(8) 0.0014(8) 0.0070(8) -0.0065(9)
C11 0.0534(11) 0.0353(8) 0.0257(8) 0.0024(7) 0.0059(8) -0.0018(8)
C12 0.0532(11) 0.0331(8) 0.0254(8) -0.0012(7) 0.0068(7) -0.0031(8)
C13 0.0545(11) 0.0345(8) 0.0257(8) -0.0009(7) 0.0068(8) -0.0022(8)
C14 0.0583(11) 0.0371(9) 0.0233(8) -0.0007(7) 0.0065(8) -0.0031(8)
C15 0.0592(12) 0.0397(9) 0.0269(8) -0.0008(7) 0.0091(8) -0.0031(9)
C16 0.0619(13) 0.0388(9) 0.0310(9) 0.0010(8) 0.0103(8) 0.0021(9)
C17 0.0619(13) 0.0451(10) 0.0349(10) 0.0038(8) 0.0109(9) 0.0025(9)
C18 0.0734(15) 0.0570(12) 0.0365(10) 0.0034(10) 0.0169(10) 0.0084(11)
C19 0.0732(16) 0.0605(14) 0.0507(13) 0.0056(11) 0.0250(12) 0.0091(12)
C20 0.0622(14) 0.0589(13) 0.0535(13) 0.0066(11) 0.0188(11) 0.0019(11)
C21 0.0656(14) 0.0514(12) 0.0431(11) 0.0038(10) 0.0083(10) 0.0029(11)
C22 0.0622(13) 0.0446(10) 0.0358(10) 0.0036(8) 0.0065(9) 0.0012(9)
C23 0.0657(13) 0.0411(10) 0.0330(10) 0.0022(8) 0.0044(9) 0.0013(9)
C24 0.0639(13) 0.0398(9) 0.0270(9) 0.0000(8) 0.0041(8) -0.0002(9)
C25 0.0671(13) 0.0382(9) 0.0261(8) -0.0024(7) 0.0042(8) 0.0008(9)
C26 0.0613(12) 0.0337(8) 0.0274(9) -0.0021(7) 0.0072(8) 0.0003(8)
C27 0.0612(12) 0.0335(8) 0.0273(8) -0.0027(7) 0.0066(8) -0.0011(8)
C28 0.0554(11) 0.0336(8) 0.0264(8) -0.0004(7) 0.0045(8) -0.0010(8)
C29 0.0568(11) 0.0356(9) 0.0278(8) -0.0007(7) 0.0072(8) -0.0003(8)
C30 0.0628(13) 0.0449(10) 0.0296(9) -0.0073(8) 0.0067(9) 0.0027(9)
C31 0.0642(13) 0.0475(11) 0.0323(9) -0.0067(8) 0.0096(9) 0.0050(10)
C32 0.0566(12) 0.0465(10) 0.0319(9) -0.0031(8) 0.0086(8) 0.0020(9)
C33 0.0617(15) 0.0725(16) 0.0735(17) 0.0026(14) 0.0247(13) 0.0028(13)
C34 0.0788(19) 0.114(3) 0.0634(17) 0.0096(18) 0.0111(15) 0.0307(19)
C35 0.0646(17) 0.155(4) 0.0702(19) -0.029(2) 0.0215(15) -0.028(2)
C36 0.0618(19) 0.068(2) 0.242(6) 0.018(3) 0.040(3) 0.0152(16)
C37 0.0699(14) 0.0460(11) 0.0335(10) -0.0028(9) -0.0009(9) 0.0065(10)
C38 0.0964(19) 0.0497(12) 0.0328(10) -0.0023(9) 0.0026(11) 0.0108(12)
C39 0.130(3) 0.0567(14) 0.0342(11) 0.0001(11) 0.0050(14) 0.0143(16)
C40 0.112(2) 0.0594(14) 0.0376(12) -0.0102(11) -0.0041(13) 0.0150(15)
C41 0.126(3) 0.0501(13) 0.0497(14) -0.0107(11) -0.0051(15) 0.0025(15)
C42 0.114(2) 0.0526(13) 0.0426(13) -0.0020(11) 0.0046(14) -0.0081(14)
C43 0.150(3) 0.0508(14) 0.0406(13) 0.0035(11) 0.0118(16) 0.0084(17)
C44 0.157(4) 0.081(2) 0.0461(15) -0.0201(15) 0.0008(18) 0.017(2)
C45 0.172(4) 0.0625(17) 0.0600(17) 0.0030(14) 0.012(2) -0.037(2)
C46 0.0597(12) 0.0378(9) 0.0252(8) -0.0041(7) 0.0042(8) -0.0004(8)
C47 0.0720(14) 0.0447(10) 0.0357(10) -0.0067(9) 0.0131(10) -0.0078(10)
C48 0.0878(17) 0.0558(13) 0.0399(11) -0.0065(10) 0.0242(11) -0.0141(12)
C49 0.0733(15) 0.0520(12) 0.0330(10) -0.0082(9) 0.0138(10) -0.0010(11)
C50 0.0681(13) 0.0394(9) 0.0327(9) -0.0081(8) 0.0081(9) -0.0001(9)
C51 0.0598(12) 0.0376(9) 0.0304(9) -0.0032(8) 0.0074(8) 0.0008(8)
C52 0.107(2) 0.0507(13) 0.0506(13) -0.0102(11) 0.0279(14) -0.0234(14)
C53 0.101(2) 0.0700(16) 0.0467(13) -0.0177(12) 0.0322(13) -0.0135(15)
C54 0.0901(18) 0.0398(10) 0.0535(13) -0.0107(10) 0.0278(13) -0.0083(11)

loop_
_atom_type_symbol
_atom_type_description
_atom_type_scat_dispersion_real
_atom_type_scat_dispersion_imag
_atom_type_scat_source
C C 0.0181 0.0091 'International Tables Vol C Tables 4.2.6.8 and 6.1.1.4'
H H 0.0000 0.0000 'International Tables Vol C Tables 4.2.6.8 and 6.1.1.4'

loop_
_exptl_crystal_face_index_h
_exptl_crystal_face_index_k
_exptl_crystal_face_index_l
_exptl_crystal_face_perp_dist
1 0 -1 0.0129
-1 0 1 0.0129
-1 1 -5 0.0783
1 -2 5 0.0621
1 0 5 0.0798
-1 -3 -5 0.0529
0 5 2 0.0789

loop_
_geom_angle_atom_site_label_1
_geom_angle_atom_site_label_2
_geom_angle_atom_site_label_3
_geom_angle
_geom_angle_site_symmetry_3
C2 C1 C5 119.27(18) 3_767
C32 C1 C2 118.27(18) .
C32 C1 C5 122.35(19) 3_767
C1 C2 C3 120.33(17) .
C1 C2 C29 119.31(18) .
C29 C2 C3 120.13(18) .
C4 C3 C2 118.81(18) .
C12 C3 C2 121.06(16) .
C12 C3 C4 120.05(18) .
C3 C4 C4 119.4(2) 3_767
C5 C4 C3 119.78(18) .
C5 C4 C4 120.7(2) 3_767
C4 C5 C1 118.94(18) 3_767
C4 C5 C6 118.77(16) .
C6 C5 C1 122.28(18) 3_767
C7 C6 C5 123.13(17) .
C7 C6 C11 117.58(18) .
C11 C6 C5 119.12(18) .
C6 C7 H7 119.1 .
C8 C7 C6 121.71(18) .
C8 C7 H7 119.1 .
C7 C8 H8 119.8 .
C7 C8 C9 120.5(2) .
C9 C8 H8 119.8 .
C8 C9 H9 120.2 .
C10 C9 C8 119.6(2) .
C10 C9 H9 120.2 .
C9 C10 H10 119.0 .
C9 C10 C11 122.10(18) .
C11 C10 H10 119.0 .
C10 C11 C6 118.39(18) .
C10 C11 C12 122.01(17) .
C12 C11 C6 119.33(18) .
C3 C12 C11 118.72(16) .
C3 C12 C13 117.42(18) .
C11 C12 C13 123.75(18) .
C12 C13 C28 118.64(18) .
C14 C13 C12 132.61(19) .
C14 C13 C28 108.61(16) .
C13 C14 C15 133.82(17) .
C13 C14 C26 106.22(18) .
C15 C14 C26 119.36(17) .
C14 C15 H15 120.8 .
C16 C15 C14 118.49(18) .
C16 C15 H15 120.8 .
C15 C16 C17 131.50(19) .
C15 C16 C24 121.6(2) .
C24 C16 C17 106.88(18) .
C18 C17 C16 132.3(2) .
C18 C17 C22 120.1(2) .
C22 C17 C16 107.58(19) .
C17 C18 H18 120.5 .
C17 C18 C19 119.1(2) .
C19 C18 H18 120.5 .
C18 C19 H19 118.5 .
C18 C19 C20 123.1(2) .
C20 C19 H19 118.5 .
C19 C20 C33 119.6(2) .
C21 C20 C19 117.3(2) .
C21 C20 C33 123.1(2) .
C20 C21 H21 119.6 .
C22 C21 C20 120.8(2) .
C22 C21 H21 119.6 .
C17 C22 C23 108.48(19) .
C21 C22 C17 119.6(2) .
C21 C22 C23 131.9(2) .
C22 C23 C37 128.1(2) .
C24 C23 C22 107.65(18) .
C24 C23 C37 124.2(2) .
C23 C24 C16 109.39(19) .
C23 C24 C25 130.31(19) .
C25 C24 C16 120.28(18) .
C24 C25 H25 121.0 .
C26 C25 C24 118.05(18) .
C26 C25 H25 121.0 .
C25 C26 C14 122.0(2) .
C25 C26 C27 128.88(18) .
C27 C26 C14 108.86(17) .
C26 C27 C46 122.58(17) .
C28 C27 C26 107.10(17) .
C28 C27 C46 130.2(2) .
C27 C28 C13 108.98(18) .
C27 C28 C29 130.0(2) .
C29 C28 C13 120.52(16) .
C2 C29 C28 116.78(18) .
C30 C29 C2 119.50(19) .
C30 C29 C28 123.63(18) .
C29 C30 H30 119.8 .
C31 C30 C29 120.31(19) .
C31 C30 H30 119.8 .
C30 C31 H31 119.7 .
C30 C31 C32 120.5(2) .
C32 C31 H31 119.7 .
C1 C32 H32 119.4 .
C31 C32 C1 121.2(2) .
C31 C32 H32 119.4 .
C20 C33 C34 111.6(2) .
C35 C33 C20 110.8(3) .
C35 C33 C34 106.4(3) .
C35 C33 C36 109.8(3) .
C36 C33 C20 108.8(2) .
C36 C33 C34 109.4(3) .
C33 C34 H34A 109.5 .
C33 C34 H34B 109.5 .
C33 C34 H34C 109.5 .
H34A C34 H34B 109.5 .
H34A C34 H34C 109.5 .
H34B C34 H34C 109.5 .
C33 C35 H35A 109.5 .
C33 C35 H35B 109.5 .
C33 C35 H35C 109.5 .
H35A C35 H35B 109.5 .
H35A C35 H35C 109.5 .
H35B C35 H35C 109.5 .
C33 C36 H36A 109.5 .
C33 C36 H36B 109.5 .
C33 C36 H36C 109.5 .
H36A C36 H36B 109.5 .
H36A C36 H36C 109.5 .
H36B C36 H36C 109.5 .
C38 C37 C23 121.3(2) .
C38 C37 C42 118.8(2) .
C42 C37 C23 119.7(2) .
C37 C38 C43 121.6(2) .
C39 C38 C37 119.2(2) .
C39 C38 C43 119.2(2) .
C38 C39 H39 118.8 .
C40 C39 C38 122.3(3) .
C40 C39 H39 118.8 .
C39 C40 C44 122.2(3) .
C41 C40 C39 117.9(2) .
C41 C40 C44 119.9(3) .
C40 C41 H41 119.1 .
C40 C41 C42 121.9(3) .
C42 C41 H41 119.1 .
C37 C42 C45 121.5(2) .
C41 C42 C37 119.8(2) .
C41 C42 C45 118.7(3) .
C38 C43 H43A 109.5 .
C38 C43 H43B 109.5 .
C38 C43 H43C 109.5 .
H43A C43 H43B 109.5 .
H43A C43 H43C 109.5 .
H43B C43 H43C 109.5 .
C40 C44 H44A 109.5 .
C40 C44 H44B 109.5 .
C40 C44 H44C 109.5 .
H44A C44 H44B 109.5 .
H44A C44 H44C 109.5 .
H44B C44 H44C 109.5 .
C42 C45 H45A 109.5 .
C42 C45 H45B 109.5 .
C42 C45 H45C 109.5 .
H45A C45 H45B 109.5 .
H45A C45 H45C 109.5 .
H45B C45 H45C 109.5 .
C47 C46 C27 120.52(18) .
C47 C46 C51 119.94(19) .
C51 C46 C27 119.53(19) .
C46 C47 C48 119.1(2) .
C46 C47 C52 121.8(2) .
C48 C47 C52 119.0(2) .
C47 C48 H48 119.1 .
C49 C48 C47 121.9(2) .
C49 C48 H48 119.1 .
C48 C49 C53 120.3(2) .
C50 C49 C48 118.3(2) .
C50 C49 C53 121.4(2) .
C49 C50 H50 119.0 .
C49 C50 C51 122.09(19) .
C51 C50 H50 119.0 .
C46 C51 C54 121.46(19) .
C50 C51 C46 118.7(2) .
C50 C51 C54 119.81(19) .
C47 C52 H52A 109.5 .
C47 C52 H52B 109.5 .
C47 C52 H52C 109.5 .
H52A C52 H52B 109.5 .
H52A C52 H52C 109.5 .
H52B C52 H52C 109.5 .
C49 C53 H53A 109.5 .
C49 C53 H53B 109.5 .
C49 C53 H53C 109.5 .
H53A C53 H53B 109.5 .
H53A C53 H53C 109.5 .
H53B C53 H53C 109.5 .
C51 C54 H54A 109.5 .
C51 C54 H54B 109.5 .
C51 C54 H54C 109.5 .
H54A C54 H54B 109.5 .
H54A C54 H54C 109.5 .
H54B C54 H54C 109.5 .

loop_
_geom_bond_atom_site_label_1
_geom_bond_atom_site_label_2
_geom_bond_distance
_geom_bond_site_symmetry_2
C1 C2 1.415(3) .
C1 C5 1.461(2) 3_767
C1 C32 1.401(3) .
C2 C3 1.448(3) .
C2 C29 1.428(2) .
C3 C4 1.440(2) .
C3 C12 1.408(3) .
C4 C4 1.449(4) 3_767
C4 C5 1.401(3) .
C5 C1 1.461(2) 3_767
C5 C6 1.443(3) .
C6 C7 1.423(3) .
C6 C11 1.436(2) .
C7 H7 0.9300 .
C7 C8 1.367(3) .
C8 H8 0.9300 .
C8 C9 1.399(3) .
C9 H9 0.9300 .
C9 C10 1.366(3) .
C10 H10 0.9300 .
C10 C11 1.414(3) .
C11 C12 1.434(3) .
C12 C13 1.444(2) .
C13 C14 1.412(3) .
C13 C28 1.459(3) .
C14 C15 1.415(3) .
C14 C26 1.455(2) .
C15 H15 0.9300 .
C15 C16 1.371(3) .
C16 C17 1.459(3) .
C16 C24 1.447(3) .
C17 C18 1.381(3) .
C17 C22 1.425(3) .
C18 H18 0.9300 .
C18 C19 1.387(4) .
C19 H19 0.9300 .
C19 C20 1.407(4) .
C20 C21 1.404(3) .
C20 C33 1.534(4) .
C21 H21 0.9300 .
C21 C22 1.403(3) .
C22 C23 1.456(3) .
C23 C24 1.405(3) .
C23 C37 1.485(3) .
C24 C25 1.409(3) .
C25 H25 0.9300 .
C25 C26 1.370(3) .
C26 C27 1.452(3) .
C27 C28 1.390(2) .
C27 C46 1.481(3) .
C28 C29 1.448(3) .
C29 C30 1.390(3) .
C30 H30 0.9300 .
C30 C31 1.381(3) .
C31 H31 0.9300 .
C31 C32 1.384(3) .
C32 H32 0.9300 .
C33 C34 1.536(4) .
C33 C35 1.506(4) .
C33 C36 1.522(4) .
C34 H34A 0.9600 .
C34 H34B 0.9600 .
C34 H34C 0.9600 .
C35 H35A 0.9600 .
C35 H35B 0.9600 .
C35 H35C 0.9600 .
C36 H36A 0.9600 .
C36 H36B 0.9600 .
C36 H36C 0.9600 .
C37 C38 1.399(3) .
C37 C42 1.410(3) .
C38 C39 1.395(3) .
C38 C43 1.501(4) .
C39 H39 0.9300 .
C39 C40 1.386(4) .
C40 C41 1.376(4) .
C40 C44 1.516(3) .
C41 H41 0.9300 .
C41 C42 1.394(4) .
C42 C45 1.512(4) .
C43 H43A 0.9600 .
C43 H43B 0.9600 .
C43 H43C 0.9600 .
C44 H44A 0.9600 .
C44 H44B 0.9600 .
C44 H44C 0.9600 .
C45 H45A 0.9600 .
C45 H45B 0.9600 .
C45 H45C 0.9600 .
C46 C47 1.392(3) .
C46 C51 1.406(3) .
C47 C48 1.398(3) .
C47 C52 1.509(3) .
C48 H48 0.9300 .
C48 C49 1.382(3) .
C49 C50 1.376(3) .
C49 C53 1.512(3) .
C50 H50 0.9300 .
C50 C51 1.398(3) .
C51 C54 1.498(3) .
C52 H52A 0.9600 .
C52 H52B 0.9600 .
C52 H52C 0.9600 .
C53 H53A 0.9600 .
C53 H53B 0.9600 .
C53 H53C 0.9600 .
C54 H54A 0.9600 .
C54 H54B 0.9600 .
C54 H54C 0.9600 .

loop_
_geom_torsion_atom_site_label_1
_geom_torsion_atom_site_label_2
_geom_torsion_atom_site_label_3
_geom_torsion_atom_site_label_4
_geom_torsion
_geom_torsion_site_symmetry_1
_geom_torsion_site_symmetry_4
C1 C2 C3 C4 -1.6(3) . .
C1 C2 C3 C12 -178.48(17) . .
C1 C2 C29 C28 -166.96(17) . .
C1 C2 C29 C30 9.7(3) . .
C1 C5 C6 C7 -22.1(3) 3_767 .
C1 C5 C6 C11 162.84(17) 3_767 .
C2 C1 C32 C31 4.3(3) . .
C2 C3 C4 C4 9.5(3) . 3_767
C2 C3 C4 C5 -173.84(17) . .
C2 C3 C12 C11 159.11(17) . .
C2 C3 C12 C13 -17.1(3) . .
C2 C29 C30 C31 -2.8(3) . .
C3 C2 C29 C28 18.5(3) . .
C3 C2 C29 C30 -164.85(18) . .
C3 C4 C5 C1 -166.19(17) . 3_767
C3 C4 C5 C6 15.1(3) . .
C3 C12 C13 C14 -152.2(2) . .
C3 C12 C13 C28 23.0(3) . .
C4 C3 C12 C11 -17.7(3) . .
C4 C3 C12 C13 166.10(16) . .
C4 C4 C5 C1 10.4(3) 3_767 3_767
C4 C4 C5 C6 -168.3(2) 3_767 .
C4 C5 C6 C7 156.58(19) . .
C4 C5 C6 C11 -18.5(3) . .
C5 C1 C2 C3 -12.1(3) 3_767 .
C5 C1 C2 C29 173.34(17) 3_767 .
C5 C1 C32 C31 -179.45(19) 3_767 .
C5 C6 C7 C8 -179.3(2) . .
C5 C6 C11 C10 178.01(17) . .
C5 C6 C11 C12 3.9(3) . .
C6 C7 C8 C9 2.0(3) . .
C6 C11 C12 C3 14.0(3) . .
C6 C11 C12 C13 -169.98(17) . .
C7 C6 C11 C10 2.7(3) . .
C7 C6 C11 C12 -171.45(18) . .
C7 C8 C9 C10 1.8(4) . .
C8 C9 C10 C11 -3.2(3) . .
C9 C10 C11 C6 0.9(3) . .
C9 C10 C11 C12 174.9(2) . .
C10 C11 C12 C3 -159.85(18) . .
C10 C11 C12 C13 16.1(3) . .
C11 C6 C7 C8 -4.2(3) . .
C11 C12 C13 C14 31.8(3) . .
C11 C12 C13 C28 -152.99(18) . .
C12 C3 C4 C4 -173.6(2) . 3_767
C12 C3 C4 C5 3.0(3) . .
C12 C13 C14 C15 9.1(4) . .
C12 C13 C14 C26 179.8(2) . .
C12 C13 C28 C27 178.67(17) . .
C12 C13 C28 C29 -8.5(3) . .
C13 C14 C15 C16 173.0(2) . .
C13 C14 C26 C25 -176.74(19) . .
C13 C14 C26 C27 -2.0(2) . .
C13 C28 C29 C2 -12.2(3) . .
C13 C28 C29 C30 171.32(19) . .
C14 C13 C28 C27 -5.1(2) . .
C14 C13 C28 C29 167.77(17) . .
C14 C15 C16 C17 179.7(2) . .
C14 C15 C16 C24 0.4(3) . .
C14 C26 C27 C28 -1.1(2) . .
C14 C26 C27 C46 -176.84(17) . .
C15 C14 C26 C25 -4.4(3) . .
C15 C14 C26 C27 170.30(17) . .
C15 C16 C17 C18 2.5(4) . .
C15 C16 C17 C22 -178.0(2) . .
C15 C16 C24 C23 178.0(2) . .
C15 C16 C24 C25 -3.1(3) . .
C16 C17 C18 C19 -179.6(2) . .
C16 C17 C22 C21 178.9(2) . .
C16 C17 C22 C23 -0.9(2) . .
C16 C24 C25 C26 2.0(3) . .
C17 C16 C24 C23 -1.4(2) . .
C17 C16 C24 C25 177.37(19) . .
C17 C18 C19 C20 0.2(4) . .
C17 C22 C23 C24 0.0(3) . .
C17 C22 C23 C37 179.0(2) . .
C18 C17 C22 C21 -1.5(3) . .
C18 C17 C22 C23 178.6(2) . .
C18 C19 C20 C21 -0.8(4) . .
C18 C19 C20 C33 -177.9(2) . .
C19 C20 C21 C22 0.1(4) . .
C19 C20 C33 C34 -169.0(3) . .
C19 C20 C33 C35 -50.7(4) . .
C19 C20 C33 C36 70.1(4) . .
C20 C21 C22 C17 1.0(4) . .
C20 C21 C22 C23 -179.2(2) . .
C21 C20 C33 C34 14.1(4) . .
C21 C20 C33 C35 132.4(3) . .
C21 C20 C33 C36 -106.8(4) . .
C21 C22 C23 C24 -179.8(2) . .
C21 C22 C23 C37 -0.8(4) . .
C22 C17 C18 C19 0.9(4) . .
C22 C23 C24 C16 0.9(2) . .
C22 C23 C24 C25 -177.8(2) . .
C22 C23 C37 C38 71.6(4) . .
C22 C23 C37 C42 -113.9(3) . .
C23 C24 C25 C26 -179.5(2) . .
C23 C37 C38 C39 177.1(3) . .
C23 C37 C38 C43 -2.9(4) . .
C23 C37 C42 C41 -177.2(3) . .
C23 C37 C42 C45 3.5(5) . .
C24 C16 C17 C18 -178.0(2) . .
C24 C16 C17 C22 1.4(2) . .
C24 C23 C37 C38 -109.5(3) . .
C24 C23 C37 C42 65.0(4) . .
C24 C25 C26 C14 1.7(3) . .
C24 C25 C26 C27 -171.90(19) . .
C25 C26 C27 C28 173.2(2) . .
C25 C26 C27 C46 -2.6(3) . .
C26 C14 C15 C16 3.2(3) . .
C26 C27 C28 C13 3.7(2) . .
C26 C27 C28 C29 -168.26(19) . .
C26 C27 C46 C47 104.5(2) . .
C26 C27 C46 C51 -74.1(3) . .
C27 C28 C29 C2 158.95(19) . .
C27 C28 C29 C30 -17.5(3) . .
C27 C46 C47 C48 -179.9(2) . .
C27 C46 C47 C52 1.1(3) . .
C27 C46 C51 C50 178.94(19) . .
C27 C46 C51 C54 -3.7(3) . .
C28 C13 C14 C15 -166.5(2) . .
C28 C13 C14 C26 4.2(2) . .
C28 C27 C46 C47 -70.2(3) . .
C28 C27 C46 C51 111.2(3) . .
C28 C29 C30 C31 173.6(2) . .
C29 C2 C3 C4 172.82(16) . .
C29 C2 C3 C12 -4.0(3) . .
C29 C30 C31 C32 -3.3(3) . .
C30 C31 C32 C1 2.6(3) . .
C32 C1 C2 C3 164.24(17) . .
C32 C1 C2 C29 -10.3(3) . .
C33 C20 C21 C22 177.1(2) . .
C37 C23 C24 C16 -178.2(2) . .
C37 C23 C24 C25 3.2(4) . .
C37 C38 C39 C40 -0.9(5) . .
C38 C37 C42 C41 -2.6(5) . .
C38 C37 C42 C45 178.1(3) . .
C38 C39 C40 C41 -0.6(6) . .
C38 C39 C40 C44 -178.4(3) . .
C39 C40 C41 C42 0.5(6) . .
C40 C41 C42 C37 1.1(6) . .
C40 C41 C42 C45 -179.6(4) . .
C42 C37 C38 C39 2.5(4) . .
C42 C37 C38 C43 -177.5(3) . .
C43 C38 C39 C40 179.1(3) . .
C44 C40 C41 C42 178.3(4) . .
C46 C27 C28 C13 179.01(19) . .
C46 C27 C28 C29 7.1(3) . .
C46 C47 C48 C49 0.5(4) . .
C47 C46 C51 C50 0.3(3) . .
C47 C46 C51 C54 177.7(2) . .
C47 C48 C49 C50 1.3(4) . .
C47 C48 C49 C53 -178.3(3) . .
C48 C49 C50 C51 -2.3(4) . .
C49 C50 C51 C46 1.5(3) . .
C49 C50 C51 C54 -175.9(2) . .
C51 C46 C47 C48 -1.3(3) . .
C51 C46 C47 C52 179.7(2) . .
C52 C47 C48 C49 179.6(3) . .
C53 C49 C50 C51 177.3(2) . .

loop_
_exptl_oxdiff_crystal_face_indexfrac_h
_exptl_oxdiff_crystal_face_indexfrac_k
_exptl_oxdiff_crystal_face_indexfrac_l
_exptl_oxdiff_crystal_face_x
_exptl_oxdiff_crystal_face_y
_exptl_oxdiff_crystal_face_z
0.9993 -0.0004 -0.9987 -0.0118 0.1060 0.0440
-0.9993 0.0004 0.9987 0.0118 -0.1060 -0.0440
-1.0040 1.0082 -4.9966 -0.4235 -0.0251 0.0199
1.0061 -2.0079 4.9926 0.4469 0.0706 -0.1222
1.0018 -0.0084 5.0006 0.4000 -0.0203 0.0824
-0.9952 -2.9909 -5.0126 -0.3296 0.1567 -0.3894
-0.0101 4.9962 2.0198 0.0199 -0.2694 0.5244
